data_4021451
loop_
_publ_author_name
'Lei Zhao'
'Fushun Liang'
'Xihe Bi'
'Shaoguang Sun'
'Qun Liu'

_publ_section_title
;
 Efficient Synthesis of Highly Functionalized
 Dihydropyrido[2,3-d]pyrimidines by a Double Annulation
 Strategy from \a-Alkenoyl-\a-carbamoyl Ketene-(S,S)-acetals
;
_journal_name_full 'Journal of Organic Chemistry'
_journal_page_first 1094
_journal_page_last 1098
_journal_paper_doi 10.1021/jo0522106
_journal_volume 71
_journal_year 2006
_chemical_formula_sum 'C21 H13 Cl2 N3 O4'
_chemical_formula_weight 442.24
_chemical_name_systematic
; 
 ? 
;
_space_group_IT_number 14
_symmetry_cell_setting monoclinic
_symmetry_space_group_name_Hall '-P 2ybc'
_symmetry_space_group_name_H-M 'P 1 21/c 1'
_atom_sites_solution_hydrogens geom
_atom_sites_solution_primary direct
_atom_sites_solution_secondary difmap
_audit_creation_method SHELXL-97
_cell_angle_alpha 90.00
_cell_angle_beta 93.234(2)
_cell_angle_gamma 90.00
_cell_formula_units_Z 4
_cell_length_a 15.6855(14)
_cell_length_b 8.4155(8)
_cell_length_c 14.3404(13)
_cell_measurement_reflns_used 11634
_cell_measurement_temperature 293(2)
_cell_measurement_theta_max 28.57
_cell_measurement_theta_min 2.60
_cell_volume 1889.9(3)
_computing_cell_refinement 'Bruker SMART'
_computing_data_collection 'Bruker SMART'
_computing_data_reduction 'Bruker SMART'
_computing_molecular_graphics SHELXP-97
_computing_publication_material SHELXTL
_computing_structure_refinement 'SHELXL-97 (Sheldrick, 1997)'
_computing_structure_solution 'SHELXS-97 (Sheldrick, 1990)'
_diffrn_ambient_temperature 293(2)
_diffrn_measured_fraction_theta_full 0.998
_diffrn_measured_fraction_theta_max 0.923
_diffrn_measurement_device_type 'CCD area detector'
_diffrn_measurement_method 'phi and omega scans'
_diffrn_radiation_monochromator graphite
_diffrn_radiation_source 'fine-focus sealed tube'
_diffrn_radiation_type MoK\a
_diffrn_radiation_wavelength 0.71073
_diffrn_reflns_av_R_equivalents 0.0307
_diffrn_reflns_av_sigmaI/netI 0.0358
_diffrn_reflns_limit_h_max 16
_diffrn_reflns_limit_h_min -20
_diffrn_reflns_limit_k_max 11
_diffrn_reflns_limit_k_min -10
_diffrn_reflns_limit_l_max 19
_diffrn_reflns_limit_l_min -18
_diffrn_reflns_number 11634
_diffrn_reflns_theta_full 25.00
_diffrn_reflns_theta_max 28.57
_diffrn_reflns_theta_min 2.60
_diffrn_standards_decay_% 0
_diffrn_standards_interval_count 0
_diffrn_standards_interval_time .
_diffrn_standards_number 0
_exptl_absorpt_coefficient_mu 0.380
_exptl_absorpt_correction_type empirical
_exptl_absorpt_process_details SADABS
_exptl_crystal_density_diffrn 1.554
_exptl_crystal_density_method 'not measured'
_exptl_crystal_F_000 904
_refine_diff_density_max 0.548
_refine_diff_density_min -0.612
_refine_diff_density_rms 0.057
_refine_ls_extinction_method none
_refine_ls_goodness_of_fit_ref 0.942
_refine_ls_hydrogen_treatment mixed
_refine_ls_matrix_type full
_refine_ls_number_parameters 319
_refine_ls_number_reflns 4446
_refine_ls_number_restraints 0
_refine_ls_restrained_S_all 0.942
_refine_ls_R_factor_all 0.0698
_refine_ls_R_factor_gt 0.0510
_refine_ls_shift/su_max 0.075
_refine_ls_shift/su_mean 0.008
_refine_ls_structure_factor_coef Fsqd
_refine_ls_weighting_details 'calc w=1/[\s^2^(Fo^2^)+(0.1000P)^2^+0.0000P] where P=(Fo^2^+2Fc^2^)/3'
_refine_ls_weighting_scheme calc
_refine_ls_wR_factor_gt 0.1352
_refine_ls_wR_factor_ref 0.1499
_reflns_number_gt 3242
_reflns_number_total 4446
_reflns_threshold_expression >2sigma(I)
_cod_data_source_file jo0522106si20051023_114235.cif
_cod_depositor_comments
;
The following automatic conversions were performed:
'_symmetry_cell_setting' value 'Monoclinic' changed to 'monoclinic'
according to '/home/saulius/struct/CIF-dictionaries/cif_core.dic'
dictionary named 'cif_core.dic' version 2.4.1 from 2010-06-29.

Automatic conversion script
Id: cif_fix_enum 1527 2010-12-29 10:47:43Z saulius 
;
_cod_original_sg_symbol_H-M 'P 21/c'
_cod_database_code 4021451

loop_
_symmetry_equiv_pos_as_xyz
'x, y, z'
'-x, y+1/2, -z+1/2'
'-x, -y, -z'
'x, -y-1/2, z-1/2'

loop_
_atom_site_label
_atom_site_type_symbol
_atom_site_fract_x
_atom_site_fract_y
_atom_site_fract_z
_atom_site_U_iso_or_equiv
_atom_site_adp_type
_atom_site_occupancy
_atom_site_symmetry_multiplicity
_atom_site_calc_flag
_atom_site_refinement_flags
Cl1 Cl 0.35668(4) 0.15596(7) 0.58861(4) 0.0529(2) Uani 1 1 d .
Cl2 Cl 0.08669(6) 0.38938(12) 1.12195(5) 0.0996(4) Uani 1 1 d .
O3 O 0.28525(10) 0.3196(2) 0.74495(10) 0.0557(4) Uani 1 1 d .
N3 N 0.16715(10) 0.4740(2) 0.72722(11) 0.0388(4) Uani 1 1 d .
N2 N 0.18376(10) 0.5195(2) 0.44651(11) 0.0378(4) Uani 1 1 d .
C19 C 0.24010(12) 0.4031(2) 0.59110(13) 0.0338(4) Uani 1 1 d .
C18 C 0.31767(12) 0.6071(2) 0.37584(13) 0.0370(4) Uani 1 1 d .
N1 N 0.11984(12) 0.5855(3) 0.58412(12) 0.0525(5) Uani 1 1 d .
C17 C 0.18253(12) 0.5010(2) 0.54320(13) 0.0364(4) Uani 1 1 d .
C16 C 0.30539(13) 0.3374(2) 0.44578(14) 0.0398(5) Uani 1 1 d .
C15 C 0.23701(12) 0.3909(2) 0.69161(13) 0.0367(4) Uani 1 1 d .
C14 C 0.29859(13) 0.3112(2) 0.53623(14) 0.0370(4) Uani 1 1 d .
C13 C 0.32624(14) 0.6579(3) 0.28363(14) 0.0425(5) Uani 1 1 d .
C12 C 0.25870(13) 0.4680(2) 0.39440(13) 0.0379(4) Uani 1 1 d .
H12A H 0.2371 0.4258 0.3339 0.045 Uiso 1 1 calc R
O2 O 0.39899(12) 0.8553(2) 0.18855(12) 0.0696(5) Uani 1 1 d .
C11 C 0.14959(12) 0.4519(2) 0.82456(13) 0.0370(4) Uani 1 1 d .
C10 C 0.11017(16) 0.4138(3) 1.00569(15) 0.0535(6) Uani 1 1 d .
C9 C 0.08619(17) 0.3494(3) 0.84609(17) 0.0552(6) Uani 1 1 d .
C8 C 0.38046(14) 0.7828(3) 0.27083(15) 0.0469(5) Uani 1 1 d .
C7 C 0.42422(14) 0.8583(3) 0.34436(18) 0.0496(5) Uani 1 1 d .
C6 C 0.36308(14) 0.6816(3) 0.44884(15) 0.0432(5) Uani 1 1 d .
C5 C 0.41685(15) 0.8106(3) 0.43435(17) 0.0506(5) Uani 1 1 d .
C4 C 0.17314(19) 0.5186(3) 0.98498(17) 0.0597(7) Uani 1 1 d .
C3 C 0.11430(15) 0.5653(3) 0.67280(15) 0.0529(6) Uani 1 1 d .
O1 O 0.47190(11) 0.9810(2) 0.31164(15) 0.0712(5) Uani 1 1 d .
C2 C 0.06696(18) 0.3294(3) 0.93854(18) 0.0621(7) Uani 1 1 d .
C1 C 0.19374(16) 0.5370(3) 0.89273(16) 0.0528(6) Uani 1 1 d .
O4 O 0.11281(11) 0.5996(2) 0.31202(11) 0.0669(5) Uani 1 1 d .
C21 C 0.11469(15) 0.5821(3) 0.39537(16) 0.0527(6) Uani 1 1 d .
C20 C 0.4641(2) 0.9685(5) 0.2129(3) 0.0844(10) Uani 1 1 d .
H4 H 0.2897(15) 0.605(3) 0.2312(17) 0.053(6) Uiso 1 1 d .
H3 H 0.0659(16) 0.603(3) 0.4344(17) 0.057(7) Uiso 1 1 d .
H2 H 0.4489(16) 0.859(3) 0.4829(17) 0.059(7) Uiso 1 1 d .
H1 H 0.0722(15) 0.626(3) 0.7132(17) 0.058(7) Uiso 1 1 d .
H14 H 0.3569(13) 0.644(2) 0.5094(16) 0.040(6) Uiso 1 1 d .
H13 H 0.3408(13) 0.269(3) 0.4065(15) 0.047(6) Uiso 1 1 d .
H12 H 0.2418(16) 0.604(3) 0.8758(17) 0.058(7) Uiso 1 1 d .
H11 H 0.0195(19) 0.256(4) 0.954(2) 0.092(10) Uiso 1 1 d .
H10 H 0.2029(18) 0.577(4) 1.026(2) 0.074(9) Uiso 1 1 d .
H9 H 0.0550(17) 0.302(3) 0.8002(19) 0.064(8) Uiso 1 1 d .
H8 H 0.455(2) 1.077(5) 0.188(3) 0.122(13) Uiso 1 1 d .
H20 H 0.518(3) 0.919(5) 0.193(3) 0.127(15) Uiso 1 1 d .

loop_
_atom_site_aniso_label
_atom_site_aniso_U_11
_atom_site_aniso_U_22
_atom_site_aniso_U_33
_atom_site_aniso_U_23
_atom_site_aniso_U_13
_atom_site_aniso_U_12
Cl1 0.0614(4) 0.0465(3) 0.0513(4) 0.0054(2) 0.0068(3) 0.0174(2)
Cl2 0.1374(8) 0.1273(7) 0.0374(4) 0.0238(4) 0.0356(4) 0.0736(6)
O3 0.0600(10) 0.0726(11) 0.0348(8) 0.0119(7) 0.0055(7) 0.0225(8)
N3 0.0415(9) 0.0475(10) 0.0279(8) 0.0032(7) 0.0059(7) 0.0027(7)
N2 0.0401(9) 0.0449(10) 0.0284(8) 0.0017(7) 0.0033(7) 0.0014(7)
C19 0.0358(10) 0.0338(9) 0.0321(10) 0.0006(7) 0.0037(7) -0.0020(8)
C18 0.0425(11) 0.0362(10) 0.0328(10) 0.0003(8) 0.0068(8) 0.0027(8)
N1 0.0533(11) 0.0698(13) 0.0350(10) 0.0080(8) 0.0088(8) 0.0247(10)
C17 0.0392(10) 0.0404(10) 0.0299(9) 0.0017(8) 0.0052(8) -0.0015(8)
C16 0.0457(11) 0.0354(10) 0.0391(11) -0.0051(8) 0.0105(9) -0.0001(8)
C15 0.0392(10) 0.0396(10) 0.0317(10) 0.0041(8) 0.0046(8) 0.0002(8)
C14 0.0391(10) 0.0333(10) 0.0388(10) 0.0002(8) 0.0044(8) 0.0007(8)
C13 0.0501(12) 0.0468(12) 0.0311(10) 0.0023(8) 0.0054(9) 0.0018(9)
C12 0.0483(11) 0.0379(10) 0.0279(9) -0.0054(8) 0.0066(8) -0.0017(8)
O2 0.0741(12) 0.0813(13) 0.0537(11) 0.0294(9) 0.0071(9) -0.0137(10)
C11 0.0420(11) 0.0400(10) 0.0296(9) 0.0014(8) 0.0066(8) 0.0050(8)
C10 0.0683(15) 0.0598(15) 0.0340(11) 0.0105(10) 0.0161(10) 0.0285(12)
C9 0.0591(15) 0.0677(16) 0.0397(13) -0.0051(11) 0.0111(11) -0.0171(12)
C8 0.0455(12) 0.0547(13) 0.0413(12) 0.0144(10) 0.0081(9) 0.0044(10)
C7 0.0420(12) 0.0426(12) 0.0640(15) 0.0148(10) 0.0021(10) -0.0009(9)
C6 0.0499(12) 0.0467(12) 0.0331(11) 0.0007(9) 0.0028(9) -0.0018(9)
C5 0.0512(13) 0.0484(13) 0.0510(13) -0.0008(10) -0.0071(10) -0.0058(10)
C4 0.0806(18) 0.0646(16) 0.0328(12) -0.0114(11) -0.0065(12) 0.0108(14)
C3 0.0566(13) 0.0668(16) 0.0364(12) 0.0073(10) 0.0123(10) 0.0214(12)
O1 0.0622(11) 0.0653(12) 0.0852(14) 0.0296(10) -0.0046(9) -0.0183(9)
C2 0.0677(16) 0.0706(18) 0.0504(15) 0.0091(12) 0.0250(12) -0.0057(13)
C1 0.0646(15) 0.0520(14) 0.0418(12) -0.0027(10) 0.0013(11) -0.0105(12)
O4 0.0730(11) 0.0929(14) 0.0335(9) 0.0018(8) -0.0080(8) 0.0159(10)
C21 0.0499(13) 0.0720(16) 0.0355(12) 0.0021(10) -0.0031(10) 0.0059(12)
C20 0.071(2) 0.097(3) 0.084(2) 0.041(2) 0.0033(17) -0.0254(18)

loop_
_atom_type_symbol
_atom_type_description
_atom_type_scat_dispersion_real
_atom_type_scat_dispersion_imag
_atom_type_scat_source
C C 0.0033 0.0016 'International Tables Vol C Tables 4.2.6.8 and 6.1.1.4'
H H 0.0000 0.0000 'International Tables Vol C Tables 4.2.6.8 and 6.1.1.4'
N N 0.0061 0.0033 'International Tables Vol C Tables 4.2.6.8 and 6.1.1.4'
O O 0.0106 0.0060 'International Tables Vol C Tables 4.2.6.8 and 6.1.1.4'
Cl Cl 0.1484 0.1585 'International Tables Vol C Tables 4.2.6.8 and 6.1.1.4'

loop_
_geom_angle_atom_site_label_1
_geom_angle_atom_site_label_2
_geom_angle_atom_site_label_3
_geom_angle
C3 N3 C15 122.34(16)
C3 N3 C11 119.13(16)
C15 N3 C11 118.43(16)
C21 N2 C17 121.10(17)
C21 N2 C12 117.53(16)
C17 N2 C12 121.34(16)
C17 C19 C15 118.73(17)
C17 C19 C14 117.48(17)
C15 C19 C14 123.72(17)
C6 C18 C13 120.15(19)
C6 C18 C12 120.52(18)
C13 C18 C12 119.33(18)
C3 N1 C17 116.25(18)
C19 C17 N1 124.24(17)
C19 C17 N2 121.11(17)
N1 C17 N2 114.64(17)
C14 C16 C12 122.75(18)
O3 C15 N3 119.14(17)
O3 C15 C19 127.70(18)
N3 C15 C19 113.16(16)
C16 C14 C19 121.74(18)
C16 C14 Cl1 118.55(15)
C19 C14 Cl1 119.60(14)
C8 C13 C18 116.9(2)
N2 C12 C16 110.20(15)
N2 C12 C18 111.53(15)
C16 C12 C18 111.48(16)
C8 O2 C20 105.6(2)
C9 C11 C1 121.0(2)
C9 C11 N3 118.63(19)
C1 C11 N3 120.32(19)
C2 C10 C4 121.6(2)
C2 C10 Cl2 119.8(2)
C4 C10 Cl2 118.6(2)
C11 C9 C2 119.6(2)
O2 C8 C13 128.2(2)
O2 C8 C7 109.4(2)
C13 C8 C7 122.4(2)
C5 C7 O1 128.5(2)
C5 C7 C8 121.5(2)
O1 C7 C8 110.0(2)
C18 C6 C5 122.0(2)
C7 C5 C6 117.0(2)
C10 C4 C1 119.2(2)
N1 C3 N3 125.0(2)
C7 O1 C20 105.5(2)
C10 C2 C9 119.4(2)
C11 C1 C4 119.1(2)
O4 C21 N2 123.4(2)
O1 C20 O2 108.4(2)

loop_
_geom_bond_atom_site_label_1
_geom_bond_atom_site_label_2
_geom_bond_distance
Cl1 C14 1.739(2)
Cl2 C10 1.740(2)
O3 C15 1.205(2)
N3 C3 1.347(3)
N3 C15 1.419(2)
N3 C11 1.450(2)
N2 C21 1.378(3)
N2 C17 1.397(2)
N2 C12 1.493(2)
C19 C17 1.377(3)
C19 C15 1.449(3)
C19 C14 1.463(3)
C18 C6 1.383(3)
C18 C13 1.404(3)
C18 C12 1.525(3)
N1 C3 1.291(3)
N1 C17 1.372(3)
C16 C14 1.326(3)
C16 C12 1.492(3)
C13 C8 1.371(3)
O2 C8 1.374(2)
O2 C20 1.425(4)
C11 C9 1.365(3)
C11 C1 1.368(3)
C10 C2 1.348(4)
C10 C4 1.369(4)
C9 C2 1.386(3)
C8 C7 1.380(3)
C7 C5 1.362(3)
C7 O1 1.373(3)
C6 C5 1.397(3)
C4 C1 1.388(3)
O1 C20 1.418(4)
O4 C21 1.203(3)

loop_
_geom_torsion_atom_site_label_1
_geom_torsion_atom_site_label_2
_geom_torsion_atom_site_label_3
_geom_torsion_atom_site_label_4
_geom_torsion
C15 C19 C17 N1 -2.0(3)
C14 C19 C17 N1 175.16(19)
C15 C19 C17 N2 178.73(17)
C14 C19 C17 N2 -4.1(3)
C3 N1 C17 C19 -2.4(3)
C3 N1 C17 N2 176.8(2)
C21 N2 C17 C19 163.0(2)
C12 N2 C17 C19 -15.2(3)
C21 N2 C17 N1 -16.3(3)
C12 N2 C17 N1 165.51(18)
C3 N3 C15 O3 175.2(2)
C11 N3 C15 O3 -8.4(3)
C3 N3 C15 C19 -5.4(3)
C11 N3 C15 C19 171.01(17)
C17 C19 C15 O3 -175.0(2)
C14 C19 C15 O3 7.9(3)
C17 C19 C15 N3 5.6(3)
C14 C19 C15 N3 -171.40(17)
C12 C16 C14 C19 4.0(3)
C12 C16 C14 Cl1 -179.63(15)
C17 C19 C14 C16 9.9(3)
C15 C19 C14 C16 -173.09(19)
C17 C19 C14 Cl1 -166.44(15)
C15 C19 C14 Cl1 10.6(3)
C6 C18 C13 C8 -0.3(3)
C12 C18 C13 C8 -179.61(19)
C21 N2 C12 C16 -151.86(19)
C17 N2 C12 C16 26.4(2)
C21 N2 C12 C18 83.8(2)
C17 N2 C12 C18 -98.0(2)
C14 C16 C12 N2 -20.9(3)
C14 C16 C12 C18 103.5(2)
C6 C18 C12 N2 67.2(2)
C13 C18 C12 N2 -113.50(19)
C6 C18 C12 C16 -56.4(2)
C13 C18 C12 C16 122.86(19)
C3 N3 C11 C9 76.9(3)
C15 N3 C11 C9 -99.7(2)
C3 N3 C11 C1 -100.7(3)
C15 N3 C11 C1 82.8(2)
C1 C11 C9 C2 -0.9(4)
N3 C11 C9 C2 -178.5(2)
C20 O2 C8 C13 -175.1(3)
C20 O2 C8 C7 6.4(3)
C18 C13 C8 O2 -179.2(2)
C18 C13 C8 C7 -0.9(3)
O2 C8 C7 C5 179.6(2)
C13 C8 C7 C5 1.1(4)
O2 C8 C7 O1 0.1(3)
C13 C8 C7 O1 -178.5(2)
C13 C18 C6 C5 1.5(3)
C12 C18 C6 C5 -179.2(2)
O1 C7 C5 C6 179.5(2)
C8 C7 C5 C6 0.1(3)
C18 C6 C5 C7 -1.4(3)
C2 C10 C4 C1 -0.8(4)
Cl2 C10 C4 C1 178.72(19)
C17 N1 C3 N3 3.0(4)
C15 N3 C3 N1 1.2(4)
C11 N3 C3 N1 -175.2(2)
C5 C7 O1 C20 174.0(3)
C8 C7 O1 C20 -6.6(3)
C4 C10 C2 C9 -0.3(4)
Cl2 C10 C2 C9 -179.9(2)
C11 C9 C2 C10 1.2(4)
C9 C11 C1 C4 -0.3(4)
N3 C11 C1 C4 177.2(2)
C10 C4 C1 C11 1.1(4)
C17 N2 C21 O4 -179.7(2)
C12 N2 C21 O4 -1.5(4)
C7 O1 C20 O2 10.5(3)
C8 O2 C20 O1 -10.5(3)

loop_
_cod_related_entry_id
_cod_related_entry_database
_cod_related_entry_code
1 ChemSpider 9699811
